data_4025775
loop_
_publ_author_name
'Maria-Eleni Ragoussi'
'Stephen M. Walker'
'Andrea Piccanello'
'Benson M. Kariuki'
'Peter N. Horton'
'Neil Spencer'
'John S. Snaith'

_publ_contact_author
;
B. Kariuki,
School of Chemistry,
Cardiff University,
Main Building
Park Place
Cardiff
CF10 3AT
;
_publ_contact_author_email j.s.snaith@bham.ac.uk
_publ_section_title
;
 Stereoselective Synthesis of 2,4,5-Trisubstituted Piperidines via Radical
 Cyclization
;
_journal_name_full 'Journal of Organic Chemistry'
_journal_page_first 7347
_journal_page_last 7357
_journal_paper_doi 10.1021/jo101631y
_journal_volume 75
_journal_year 2010
_chemical_formula_moiety 'C24 H39 N O4 S Si'
_chemical_formula_sum 'C24 H39 N O4 S Si'
_chemical_formula_weight 465.71
_chemical_name_systematic
;
 ?
;
_space_group_IT_number 2
_symmetry_cell_setting triclinic
_symmetry_space_group_name_Hall '-P 1'
_symmetry_space_group_name_H-M 'P -1'
_atom_sites_solution_hydrogens geom
_atom_sites_solution_primary direct
_atom_sites_solution_secondary difmap
_audit_creation_method SHELXL-97
_cell_angle_alpha 66.224(17)
_cell_angle_beta 81.948(19)
_cell_angle_gamma 80.06(4)
_cell_formula_units_Z 2
_cell_length_a 10.751(4)
_cell_length_b 11.432(4)
_cell_length_c 11.761(6)
_cell_measurement_reflns_used 1804
_cell_measurement_temperature 296(2)
_cell_measurement_theta_max 65.64
_cell_measurement_theta_min 4.12
_cell_volume 1299.0(10)
_computing_cell_refinement SAINTPLUS
_computing_data_collection SMART
_computing_data_reduction SAINTPLUS
_computing_structure_refinement SHELXTL
_computing_structure_solution SHELXTL
_diffrn_ambient_temperature 296(2)
_diffrn_measured_fraction_theta_full 0.899
_diffrn_measured_fraction_theta_max 0.899
_diffrn_measurement_device_type 'Bruker Smart 6000 CCD'
_diffrn_measurement_method 'CCD slices'
_diffrn_radiation_monochromator graphite
_diffrn_radiation_source 'fine-focus sealed tube'
_diffrn_radiation_type CuK\a
_diffrn_radiation_wavelength 1.54178
_diffrn_reflns_av_R_equivalents 0.0180
_diffrn_reflns_av_sigmaI/netI 0.0287
_diffrn_reflns_limit_h_max 9
_diffrn_reflns_limit_h_min -11
_diffrn_reflns_limit_k_max 9
_diffrn_reflns_limit_k_min -11
_diffrn_reflns_limit_l_max 13
_diffrn_reflns_limit_l_min -9
_diffrn_reflns_number 3914
_diffrn_reflns_theta_full 65.64
_diffrn_reflns_theta_max 65.64
_diffrn_reflns_theta_min 4.12
_exptl_absorpt_coefficient_mu 1.773
_exptl_absorpt_correction_T_max 0.6184
_exptl_absorpt_correction_T_min 0.5026
_exptl_absorpt_correction_type empirical
_exptl_absorpt_process_details Sadabs
_exptl_crystal_colour colourless
_exptl_crystal_density_diffrn 1.191
_exptl_crystal_density_method 'not measured'
_exptl_crystal_description block
_exptl_crystal_F_000 504
_exptl_crystal_size_max 0.45
_exptl_crystal_size_mid 0.30
_exptl_crystal_size_min 0.30
_refine_diff_density_max 0.495
_refine_diff_density_min -0.273
_refine_diff_density_rms 0.048
_refine_ls_extinction_method none
_refine_ls_goodness_of_fit_ref 1.041
_refine_ls_hydrogen_treatment constr
_refine_ls_matrix_type full
_refine_ls_number_parameters 285
_refine_ls_number_reflns 2237
_refine_ls_number_restraints 1
_refine_ls_restrained_S_all 1.041
_refine_ls_R_factor_all 0.0680
_refine_ls_R_factor_gt 0.0569
_refine_ls_shift/su_max 0.001
_refine_ls_shift/su_mean 0.000
_refine_ls_structure_factor_coef Fsqd
_refine_ls_weighting_details 'calc w=1/[\s^2^(Fo^2^)+(0.1044P)^2^+0.6583P] where P=(Fo^2^+2Fc^2^)/3'
_refine_ls_weighting_scheme calc
_refine_ls_wR_factor_gt 0.1546
_refine_ls_wR_factor_ref 0.1655
_reflns_number_gt 1804
_reflns_number_total 3901
_reflns_threshold_expression >2sigma(I)
_cod_data_source_file jo101631y_si_002.cif
_cod_data_source_block mar1m
_cod_depositor_comments
;
The following automatic conversions were performed:

'_symmetry_cell_setting' value 'Triclinic' changed to 'triclinic'
according to the built-in table from CIF Core dictionary named
'cif_core.dic' version 2.4.1 from 2010-06-29.

Automatic conversion script
Id: cif_fix_values 1646 2011-03-28 12:23:43Z adriana 
;
_cod_original_cell_volume 1299.0(9)
_cod_database_code 4025775

loop_
_symmetry_equiv_pos_as_xyz
'x, y, z'
'-x, -y, -z'

loop_
_atom_site_label
_atom_site_type_symbol
_atom_site_fract_x
_atom_site_fract_y
_atom_site_fract_z
_atom_site_U_iso_or_equiv
_atom_site_adp_type
_atom_site_occupancy
_atom_site_symmetry_multiplicity
_atom_site_calc_flag
_atom_site_refinement_flags
_atom_site_disorder_assembly
_atom_site_disorder_group
C1 C 0.2761(5) 0.1697(5) 0.3610(4) 0.0766(16) Uani 1 1 d . . .
H1A H 0.2503 0.2530 0.2968 0.092 Uiso 1 1 calc R . .
H1B H 0.2018 0.1396 0.4156 0.092 Uiso 1 1 calc R . .
C2 C 0.3323(5) 0.0756(5) 0.3024(4) 0.0826(17) Uani 1 1 d . . .
H2A H 0.2716 0.0719 0.2507 0.099 Uiso 1 1 calc R . .
H2B H 0.3482 -0.0095 0.3676 0.099 Uiso 1 1 calc R . .
C3 C 0.4554(5) 0.1108(5) 0.2232(4) 0.0681(15) Uani 1 1 d . . .
H3 H 0.4963 0.0360 0.2051 0.082 Uiso 1 1 calc R . .
C4 C 0.5483(5) 0.1458(5) 0.2884(4) 0.0661(14) Uani 1 1 d . . .
H4 H 0.5917 0.0672 0.3486 0.079 Uiso 1 1 calc R . .
C5 C 0.4835(5) 0.2328(5) 0.3527(4) 0.0679(15) Uani 1 1 d . . .
H5A H 0.5427 0.2418 0.4030 0.082 Uiso 1 1 calc R . .
H5B H 0.4584 0.3176 0.2905 0.082 Uiso 1 1 calc R . .
C6 C 0.4411(5) 0.2277(5) 0.0983(4) 0.0707(15) Uani 1 1 d . . .
H6 H 0.3661 0.2871 0.1062 0.085 Uiso 1 1 calc R . .
C7 C 0.5601(5) 0.2943(5) 0.0732(4) 0.0785(16) Uani 1 1 d . . .
H7A H 0.6048 0.2980 -0.0056 0.094 Uiso 1 1 calc R . .
H7B H 0.5375 0.3814 0.0698 0.094 Uiso 1 1 calc R . .
C8 C 0.6434(5) 0.2141(5) 0.1805(4) 0.0746(15) Uani 1 1 d . . .
H8 H 0.6911 0.1454 0.1564 0.089 Uiso 1 1 calc R . .
C9 C 0.2759(6) 0.4088(5) 0.4536(4) 0.0649(15) Uani 1 1 d . . .
C10 C 0.3648(5) 0.4938(6) 0.4169(5) 0.0762(16) Uani 1 1 d . . .
H10 H 0.4476 0.4635 0.4387 0.091 Uiso 1 1 calc R . .
C11 C 0.3320(7) 0.6218(7) 0.3492(5) 0.0816(17) Uani 1 1 d . . .
H11 H 0.3935 0.6771 0.3255 0.098 Uiso 1 1 calc R . .
C12 C 0.2113(7) 0.6713(6) 0.3150(5) 0.0836(17) Uani 1 1 d . . .
C13 C 0.1223(6) 0.5863(7) 0.3519(5) 0.0854(17) Uani 1 1 d . . .
H13 H 0.0394 0.6173 0.3307 0.102 Uiso 1 1 calc R . .
C14 C 0.1538(6) 0.4578(6) 0.4190(5) 0.0772(17) Uani 1 1 d . . .
H14 H 0.0925 0.4025 0.4417 0.093 Uiso 1 1 calc R . .
C15 C 0.1764(7) 0.8120(6) 0.2404(7) 0.131(2) Uani 1 1 d . . .
H15A H 0.2497 0.8558 0.2232 0.196 Uiso 1 1 calc R . .
H15B H 0.1115 0.8472 0.2868 0.196 Uiso 1 1 calc R . .
H15C H 0.1458 0.8232 0.1634 0.196 Uiso 1 1 calc R . .
C16 C 0.4262(6) 0.1821(5) -0.0024(4) 0.0726(16) Uani 1 1 d . . .
C17 C 0.2796(6) 0.1079(6) -0.0826(4) 0.0865(17) Uani 1 1 d . . .
H17A H 0.3109 0.1582 -0.1669 0.104 Uiso 1 1 calc R . .
H17B H 0.3212 0.0201 -0.0593 0.104 Uiso 1 1 calc R . .
C18 C 0.1435(6) 0.1101(7) -0.0762(5) 0.107(2) Uani 1 1 d . . .
H18A H 0.1137 0.0584 0.0070 0.161 Uiso 1 1 calc R . .
H18B H 0.1238 0.0763 -0.1332 0.161 Uiso 1 1 calc R . .
H18C H 0.1031 0.1972 -0.0982 0.161 Uiso 1 1 calc R . .
C19 C 0.8793(6) 0.3411(7) 0.0628(7) 0.117(2) Uani 1 1 d . . .
H19A H 0.9570 0.3567 0.0842 0.141 Uiso 1 1 calc R . .
H19B H 0.8999 0.2674 0.0395 0.141 Uiso 1 1 calc R . .
C20 C 0.8357(8) 0.4558(10) -0.0494(7) 0.176(4) Uani 1 1 d . . .
H20A H 0.7647 0.4383 -0.0785 0.264 Uiso 1 1 calc R . .
H20B H 0.9034 0.4733 -0.1141 0.264 Uiso 1 1 calc R . .
H20C H 0.8109 0.5293 -0.0275 0.264 Uiso 1 1 calc R . .
C21 C 0.8518(10) 0.1867(9) 0.3484(10) 0.175(4) Uani 1 1 d D . .
H21A H 0.8997 0.2358 0.3734 0.210 Uiso 1 1 calc R . .
H21B H 0.7904 0.1481 0.4166 0.210 Uiso 1 1 calc R . .
C22 C 0.9411(11) 0.0813(12) 0.3188(12) 0.277(7) Uani 1 1 d D . .
H22A H 0.8929 0.0320 0.2958 0.415 Uiso 1 1 calc R . .
H22B H 0.9850 0.0256 0.3910 0.415 Uiso 1 1 calc R . .
H22C H 1.0014 0.1201 0.2511 0.415 Uiso 1 1 calc R . .
C23 C 0.7029(6) 0.4440(6) 0.2341(6) 0.107(2) Uani 1 1 d . . .
H23A H 0.6540 0.5016 0.1648 0.129 Uiso 1 1 calc R . .
H23B H 0.6450 0.4204 0.3084 0.129 Uiso 1 1 calc R . .
C24 C 0.8004(8) 0.5182(7) 0.2502(7) 0.153(3) Uani 1 1 d . . .
H24A H 0.8494 0.4628 0.3188 0.230 Uiso 1 1 calc R . .
H24B H 0.7574 0.5914 0.2665 0.230 Uiso 1 1 calc R . .
H24C H 0.8556 0.5470 0.1754 0.230 Uiso 1 1 calc R . .
N1 N 0.3710(4) 0.1822(4) 0.4329(3) 0.0690(12) Uani 1 1 d . . .
O1 O 0.2086(4) 0.1886(4) 0.6000(3) 0.1006(13) Uani 1 1 d . . .
O2 O 0.4257(4) 0.2305(4) 0.6033(3) 0.0930(12) Uani 1 1 d . . .
O3 O 0.5065(4) 0.1634(4) -0.0748(3) 0.0949(13) Uani 1 1 d . . .
O4 O 0.3063(4) 0.1620(3) 0.0024(3) 0.0803(11) Uani 1 1 d . . .
Si1 Si 0.76775(15) 0.29630(15) 0.20581(13) 0.0791(6) Uani 1 1 d . . .
S1 S 0.31966(14) 0.24470(13) 0.53560(10) 0.0786(6) Uani 1 1 d . . .

loop_
_atom_site_aniso_label
_atom_site_aniso_U_11
_atom_site_aniso_U_22
_atom_site_aniso_U_33
_atom_site_aniso_U_23
_atom_site_aniso_U_13
_atom_site_aniso_U_12
C1 0.076(4) 0.100(4) 0.062(2) -0.035(3) 0.006(3) -0.034(3)
C2 0.104(5) 0.093(4) 0.063(3) -0.033(3) 0.004(3) -0.044(3)
C3 0.086(4) 0.067(3) 0.057(2) -0.025(2) -0.006(3) -0.019(3)
C4 0.079(4) 0.065(3) 0.054(2) -0.021(3) -0.013(3) -0.008(3)
C5 0.074(4) 0.085(4) 0.051(2) -0.028(3) -0.003(2) -0.026(3)
C6 0.078(4) 0.088(4) 0.054(2) -0.031(3) -0.003(2) -0.022(3)
C7 0.093(4) 0.090(4) 0.055(2) -0.022(3) -0.008(3) -0.032(3)
C8 0.083(4) 0.088(4) 0.063(3) -0.039(3) 0.003(3) -0.020(3)
C9 0.066(4) 0.089(4) 0.054(2) -0.042(3) 0.002(2) -0.017(3)
C10 0.066(4) 0.098(5) 0.086(3) -0.054(4) -0.006(3) -0.019(3)
C11 0.071(5) 0.089(5) 0.101(4) -0.050(4) -0.003(3) -0.021(4)
C12 0.085(5) 0.089(5) 0.088(3) -0.046(4) -0.004(3) -0.013(4)
C13 0.068(4) 0.099(5) 0.094(4) -0.041(4) -0.012(3) -0.008(4)
C14 0.071(5) 0.098(5) 0.076(3) -0.044(3) 0.007(3) -0.031(4)
C15 0.125(6) 0.093(5) 0.164(6) -0.038(5) -0.017(5) -0.011(4)
C16 0.072(5) 0.100(4) 0.051(2) -0.030(3) -0.002(3) -0.024(3)
C17 0.078(5) 0.133(5) 0.073(3) -0.064(3) -0.006(3) -0.018(4)
C18 0.092(5) 0.150(6) 0.104(4) -0.065(4) -0.016(3) -0.032(4)
C19 0.087(5) 0.151(6) 0.145(6) -0.090(5) 0.025(4) -0.041(4)
C20 0.169(8) 0.271(11) 0.101(5) -0.066(7) 0.033(5) -0.111(8)
C21 0.170(9) 0.126(7) 0.239(11) -0.080(7) -0.061(8) 0.012(6)
C22 0.293(18) 0.286(17) 0.239(13) -0.042(13) -0.110(13) -0.080(14)
C23 0.096(5) 0.123(5) 0.131(5) -0.076(4) 0.021(4) -0.044(4)
C24 0.190(8) 0.148(7) 0.167(7) -0.096(6) 0.017(6) -0.076(6)
N1 0.084(3) 0.080(3) 0.0475(17) -0.0243(19) -0.001(2) -0.027(2)
O1 0.124(3) 0.118(3) 0.0611(17) -0.0326(19) 0.0277(19) -0.052(3)
O2 0.114(3) 0.117(3) 0.0532(16) -0.0347(19) -0.026(2) -0.010(2)
O3 0.080(3) 0.154(4) 0.072(2) -0.066(2) 0.015(2) -0.030(2)
O4 0.074(3) 0.122(3) 0.0645(18) -0.055(2) 0.0017(17) -0.022(2)
Si1 0.0741(12) 0.0914(13) 0.0848(9) -0.0459(9) -0.0073(8) -0.0137(9)
S1 0.0974(13) 0.0963(12) 0.0456(6) -0.0287(7) 0.0039(7) -0.0265(9)

loop_
_atom_type_symbol
_atom_type_description
_atom_type_scat_dispersion_real
_atom_type_scat_dispersion_imag
_atom_type_scat_source
C C 0.0181 0.0091 'International Tables Vol C Tables 4.2.6.8 and 6.1.1.4'
H H 0.0000 0.0000 'International Tables Vol C Tables 4.2.6.8 and 6.1.1.4'
N N 0.0311 0.0180 'International Tables Vol C Tables 4.2.6.8 and 6.1.1.4'
O O 0.0492 0.0322 'International Tables Vol C Tables 4.2.6.8 and 6.1.1.4'
Si Si 0.2541 0.3302 'International Tables Vol C Tables 4.2.6.8 and 6.1.1.4'
S S 0.3331 0.5567 'International Tables Vol C Tables 4.2.6.8 and 6.1.1.4'

loop_
_geom_angle_atom_site_label_1
_geom_angle_atom_site_label_2
_geom_angle_atom_site_label_3
_geom_angle
_geom_angle_site_symmetry_1
_geom_angle_site_symmetry_3
_geom_angle_publ_flag
N1 C1 C2 109.2(4) . . ?
N1 C1 H1A 109.8 . . ?
C2 C1 H1A 109.8 . . ?
N1 C1 H1B 109.8 . . ?
C2 C1 H1B 109.8 . . ?
H1A C1 H1B 108.3 . . ?
C1 C2 C3 113.0(4) . . ?
C1 C2 H2A 109.0 . . ?
C3 C2 H2A 109.0 . . ?
C1 C2 H2B 109.0 . . ?
C3 C2 H2B 109.0 . . ?
H2A C2 H2B 107.8 . . ?
C2 C3 C4 113.1(4) . . ?
C2 C3 C6 115.3(4) . . ?
C4 C3 C6 104.0(3) . . ?
C2 C3 H3 108.0 . . ?
C4 C3 H3 108.0 . . ?
C6 C3 H3 108.0 . . ?
C5 C4 C3 112.1(4) . . ?
C5 C4 C8 111.5(4) . . ?
C3 C4 C8 103.1(3) . . ?
C5 C4 H4 110.0 . . ?
C3 C4 H4 110.0 . . ?
C8 C4 H4 110.0 . . ?
N1 C5 C4 111.8(4) . . ?
N1 C5 H5A 109.3 . . ?
C4 C5 H5A 109.3 . . ?
N1 C5 H5B 109.3 . . ?
C4 C5 H5B 109.3 . . ?
H5A C5 H5B 107.9 . . ?
C16 C6 C7 112.7(4) . . ?
C16 C6 C3 109.4(4) . . ?
C7 C6 C3 106.2(4) . . ?
C16 C6 H6 109.5 . . ?
C7 C6 H6 109.5 . . ?
C3 C6 H6 109.5 . . ?
C8 C7 C6 106.8(4) . . ?
C8 C7 H7A 110.4 . . ?
C6 C7 H7A 110.4 . . ?
C8 C7 H7B 110.4 . . ?
C6 C7 H7B 110.4 . . ?
H7A C7 H7B 108.6 . . ?
C7 C8 C4 103.7(4) . . ?
C7 C8 Si1 116.6(3) . . ?
C4 C8 Si1 120.9(3) . . ?
C7 C8 H8 104.7 . . ?
C4 C8 H8 104.7 . . ?
Si1 C8 H8 104.7 . . ?
C10 C9 C14 117.9(5) . . ?
C10 C9 S1 120.3(5) . . ?
C14 C9 S1 121.8(4) . . ?
C11 C10 C9 120.6(5) . . ?
C11 C10 H10 119.7 . . ?
C9 C10 H10 119.7 . . ?
C10 C11 C12 121.9(5) . . ?
C10 C11 H11 119.0 . . ?
C12 C11 H11 119.0 . . ?
C11 C12 C13 117.5(6) . . ?
C11 C12 C15 121.5(6) . . ?
C13 C12 C15 121.0(7) . . ?
C14 C13 C12 121.3(6) . . ?
C14 C13 H13 119.4 . . ?
C12 C13 H13 119.4 . . ?
C13 C14 C9 120.8(5) . . ?
C13 C14 H14 119.6 . . ?
C9 C14 H14 119.6 . . ?
C12 C15 H15A 109.5 . . ?
C12 C15 H15B 109.5 . . ?
H15A C15 H15B 109.5 . . ?
C12 C15 H15C 109.5 . . ?
H15A C15 H15C 109.5 . . ?
H15B C15 H15C 109.5 . . ?
O3 C16 O4 123.1(5) . . ?
O3 C16 C6 126.8(5) . . ?
O4 C16 C6 110.0(4) . . ?
C18 C17 O4 108.2(4) . . ?
C18 C17 H17A 110.1 . . ?
O4 C17 H17A 110.1 . . ?
C18 C17 H17B 110.1 . . ?
O4 C17 H17B 110.1 . . ?
H17A C17 H17B 108.4 . . ?
C17 C18 H18A 109.5 . . ?
C17 C18 H18B 109.5 . . ?
H18A C18 H18B 109.5 . . ?
C17 C18 H18C 109.5 . . ?
H18A C18 H18C 109.5 . . ?
H18B C18 H18C 109.5 . . ?
C20 C19 Si1 117.4(5) . . ?
C20 C19 H19A 108.0 . . ?
Si1 C19 H19A 108.0 . . ?
C20 C19 H19B 108.0 . . ?
Si1 C19 H19B 108.0 . . ?
H19A C19 H19B 107.2 . . ?
C19 C20 H20A 109.5 . . ?
C19 C20 H20B 109.5 . . ?
H20A C20 H20B 109.5 . . ?
C19 C20 H20C 109.5 . . ?
H20A C20 H20C 109.5 . . ?
H20B C20 H20C 109.5 . . ?
C22 C21 Si1 109.1(8) . . ?
C22 C21 H21A 109.9 . . ?
Si1 C21 H21A 109.9 . . ?
C22 C21 H21B 109.9 . . ?
Si1 C21 H21B 109.9 . . ?
H21A C21 H21B 108.3 . . ?
C21 C22 H22A 109.5 . . ?
C21 C22 H22B 109.5 . . ?
H22A C22 H22B 109.5 . . ?
C21 C22 H22C 109.5 . . ?
H22A C22 H22C 109.5 . . ?
H22B C22 H22C 109.5 . . ?
C24 C23 Si1 116.0(5) . . ?
C24 C23 H23A 108.3 . . ?
Si1 C23 H23A 108.3 . . ?
C24 C23 H23B 108.3 . . ?
Si1 C23 H23B 108.3 . . ?
H23A C23 H23B 107.4 . . ?
C23 C24 H24A 109.5 . . ?
C23 C24 H24B 109.5 . . ?
H24A C24 H24B 109.5 . . ?
C23 C24 H24C 109.5 . . ?
H24A C24 H24C 109.5 . . ?
H24B C24 H24C 109.5 . . ?
C5 N1 C1 111.7(3) . . ?
C5 N1 S1 115.0(3) . . ?
C1 N1 S1 117.1(3) . . ?
C16 O4 C17 116.4(4) . . ?
C23 Si1 C19 108.5(3) . . ?
C23 Si1 C8 113.6(3) . . ?
C19 Si1 C8 107.5(3) . . ?
C23 Si1 C21 105.3(4) . . ?
C19 Si1 C21 111.6(4) . . ?
C8 Si1 C21 110.3(3) . . ?
O1 S1 O2 119.8(2) . . ?
O1 S1 N1 106.9(2) . . ?
O2 S1 N1 106.3(2) . . ?
O1 S1 C9 108.1(3) . . ?
O2 S1 C9 108.0(2) . . ?
N1 S1 C9 107.00(19) . . ?

loop_
_geom_bond_atom_site_label_1
_geom_bond_atom_site_label_2
_geom_bond_distance
_geom_bond_site_symmetry_2
_geom_bond_publ_flag
C1 N1 1.473(6) . ?
C1 C2 1.501(7) . ?
C1 H1A 0.9700 . ?
C1 H1B 0.9700 . ?
C2 C3 1.522(6) . ?
C2 H2A 0.9700 . ?
C2 H2B 0.9700 . ?
C3 C4 1.531(6) . ?
C3 C6 1.542(6) . ?
C3 H3 0.9800 . ?
C4 C5 1.505(6) . ?
C4 C8 1.543(6) . ?
C4 H4 0.9800 . ?
C5 N1 1.473(5) . ?
C5 H5A 0.9700 . ?
C5 H5B 0.9700 . ?
C6 C16 1.509(7) . ?
C6 C7 1.534(6) . ?
C6 H6 0.9800 . ?
C7 C8 1.527(6) . ?
C7 H7A 0.9700 . ?
C7 H7B 0.9700 . ?
C8 Si1 1.879(5) . ?
C8 H8 0.9800 . ?
C9 C10 1.382(6) . ?
C9 C14 1.383(7) . ?
C9 S1 1.742(6) . ?
C10 C11 1.365(7) . ?
C10 H10 0.9300 . ?
C11 C12 1.369(7) . ?
C11 H11 0.9300 . ?
C12 C13 1.383(7) . ?
C12 C15 1.498(8) . ?
C13 C14 1.365(7) . ?
C13 H13 0.9300 . ?
C14 H14 0.9300 . ?
C15 H15A 0.9600 . ?
C15 H15B 0.9600 . ?
C15 H15C 0.9600 . ?
C16 O3 1.180(6) . ?
C16 O4 1.338(6) . ?
C17 C18 1.451(7) . ?
C17 O4 1.451(6) . ?
C17 H17A 0.9700 . ?
C17 H17B 0.9700 . ?
C18 H18A 0.9600 . ?
C18 H18B 0.9600 . ?
C18 H18C 0.9600 . ?
C19 C20 1.499(10) . ?
C19 Si1 1.866(6) . ?
C19 H19A 0.9700 . ?
C19 H19B 0.9700 . ?
C20 H20A 0.9600 . ?
C20 H20B 0.9600 . ?
C20 H20C 0.9600 . ?
C21 C22 1.530(5) . ?
C21 Si1 1.881(10) . ?
C21 H21A 0.9700 . ?
C21 H21B 0.9700 . ?
C22 H22A 0.9600 . ?
C22 H22B 0.9600 . ?
C22 H22C 0.9600 . ?
C23 C24 1.532(8) . ?
C23 Si1 1.852(6) . ?
C23 H23A 0.9700 . ?
C23 H23B 0.9700 . ?
C24 H24A 0.9600 . ?
C24 H24B 0.9600 . ?
C24 H24C 0.9600 . ?
N1 S1 1.627(4) . ?
O1 S1 1.425(3) . ?
O2 S1 1.431(4) . ?
